data_4026790
loop_
_publ_author_name
'Thomas P. Quinn'
'Philip D. Atwood'
'Joseph M. Tanski'
'Tyler F. Moore'
'J. Frantz Folmer-Andersen'

_publ_contact_author 'Frantz Folmer-Andersen'
_publ_contact_author_email andersef@newpaltz.edu
_publ_section_title
;
 Aza-Crown Macrocycles as Chiral Solvating Agents for Mandelic Acid
 Derivatives
;
_journal_name_full 'Journal of Organic Chemistry'
_journal_page_first 10020
_journal_page_last 10030
_journal_paper_doi 10.1021/jo2018203
_journal_volume 76
_journal_year 2011
_chemical_absolute_configuration rmad
_chemical_formula_moiety 'C26 H36 N2 O4'
_chemical_formula_sum 'C26 H36 N2 O4'
_chemical_formula_weight 440.57
_space_group_IT_number 4
_symmetry_cell_setting monoclinic
_symmetry_space_group_name_Hall 'P 2yb'
_symmetry_space_group_name_H-M 'P 1 21 1'
_atom_sites_solution_hydrogens geom
_atom_sites_solution_primary direct
_atom_sites_solution_secondary difmap
_audit_creation_method SHELXL-97
_cell_angle_alpha 90.00
_cell_angle_beta 94.0860(10)
_cell_angle_gamma 90.00
_cell_formula_units_Z 4
_cell_length_a 12.6473(2)
_cell_length_b 8.40350(10)
_cell_length_c 22.6779(3)
_cell_measurement_reflns_used 9816
_cell_measurement_temperature 125(2)
_cell_measurement_theta_max 68.59
_cell_measurement_theta_min 3.50
_cell_volume 2404.12(6)
_computing_cell_refinement 'Bruker SAINT'
_computing_data_collection 'Bruker APEX2'
_computing_data_reduction 'Bruker SAINT'
_computing_molecular_graphics 'Bruker SHELXTL'
_computing_publication_material 'Bruker SHELXTL'
_computing_structure_refinement 'SHELXL-97 (Sheldrick, 2008)'
_computing_structure_solution 'SHELXS-97 (Sheldrick, 2008)'
_diffrn_ambient_temperature 125(2)
_diffrn_measured_fraction_theta_full 0.992
_diffrn_measured_fraction_theta_max 0.965
_diffrn_measurement_device_type 'Bruker APEX-II CCD'
_diffrn_measurement_method '\f and \w scans'
_diffrn_radiation_collimation 'focusing mirrors'
_diffrn_radiation_source 'Cu IuS micro-focus source'
_diffrn_radiation_type CuK\a
_diffrn_radiation_wavelength 1.54178
_diffrn_reflns_av_R_equivalents 0.0308
_diffrn_reflns_av_sigmaI/netI 0.0207
_diffrn_reflns_limit_h_max 14
_diffrn_reflns_limit_h_min -15
_diffrn_reflns_limit_k_max 10
_diffrn_reflns_limit_k_min -10
_diffrn_reflns_limit_l_max 26
_diffrn_reflns_limit_l_min -27
_diffrn_reflns_number 45874
_diffrn_reflns_theta_full 67.00
_diffrn_reflns_theta_max 68.95
_diffrn_reflns_theta_min 1.95
_exptl_absorpt_coefficient_mu 0.653
_exptl_absorpt_correction_T_max 0.9807
_exptl_absorpt_correction_T_min 0.8486
_exptl_absorpt_correction_type empirical
_exptl_absorpt_process_details SADABS
_exptl_crystal_colour colorless
_exptl_crystal_density_diffrn 1.217
_exptl_crystal_description plate
_exptl_crystal_F_000 952
_exptl_crystal_size_max 0.26
_exptl_crystal_size_mid 0.12
_exptl_crystal_size_min 0.03
_refine_diff_density_max 0.125
_refine_diff_density_min -0.155
_refine_diff_density_rms 0.029
_refine_ls_abs_structure_details 'Flack H D (1983), Acta Cryst. A39, 876-881, 3871 Friedel pairs'
_refine_ls_abs_structure_Flack 0.00(11)
_refine_ls_extinction_method none
_refine_ls_goodness_of_fit_ref 1.045
_refine_ls_hydrogen_treatment mixed
_refine_ls_matrix_type full
_refine_ls_number_parameters 589
_refine_ls_number_reflns 8500
_refine_ls_number_restraints 5
_refine_ls_restrained_S_all 1.044
_refine_ls_R_factor_all 0.0311
_refine_ls_R_factor_gt 0.0297
_refine_ls_shift/su_max 0.001
_refine_ls_shift/su_mean 0.000
_refine_ls_structure_factor_coef Fsqd
_refine_ls_weighting_details 'calc w=1/[\s^2^(Fo^2^)+(0.0412P)^2^+0.3039P] where P=(Fo^2^+2Fc^2^)/3'
_refine_ls_weighting_scheme calc
_refine_ls_wR_factor_gt 0.0731
_refine_ls_wR_factor_ref 0.0748
_reflns_number_gt 8208
_reflns_number_total 8500
_reflns_threshold_expression >2sigma(I)
_cod_data_source_file jo2018203_si_003.cif
_cod_data_source_block fa1331c
_cod_original_sg_symbol_Hall P2yb
_cod_database_code 4026790

loop_
_symmetry_equiv_pos_as_xyz
'x, y, z'
'-x, y+1/2, -z'

loop_
_atom_site_label
_atom_site_type_symbol
_atom_site_fract_x
_atom_site_fract_y
_atom_site_fract_z
_atom_site_U_iso_or_equiv
_atom_site_adp_type
_atom_site_occupancy
_atom_site_symmetry_multiplicity
_atom_site_calc_flag
_atom_site_refinement_flags
O11 O 0.80780(9) 1.11291(14) 0.91961(5) 0.0463(3) Uani 1 1 d .
O12 O 0.88100(10) 0.90575(19) 1.02135(5) 0.0633(4) Uani 1 1 d .
O13 O 0.87993(9) 1.2225(2) 1.07934(5) 0.0646(4) Uani 1 1 d .
O14 O 0.76163(9) 1.50968(18) 1.09071(5) 0.0539(3) Uani 1 1 d .
O21 O 0.85380(7) 0.69991(11) 0.65705(4) 0.0334(2) Uani 1 1 d .
O22 O 0.68371(9) 0.48575(15) 0.60047(5) 0.0512(3) Uani 1 1 d .
O23 O 0.61762(8) 0.78647(14) 0.54856(5) 0.0436(3) Uani 1 1 d .
O24 O 0.69577(8) 1.07559(13) 0.51106(4) 0.0384(2) Uani 1 1 d .
N11 N 0.68173(9) 1.66808(15) 0.82535(5) 0.0326(3) Uani 1 1 d D
H11 H 0.6856(13) 1.641(2) 0.8639(6) 0.039 Uiso 1 1 d D
N12 N 0.52245(10) 1.63419(17) 0.90381(5) 0.0367(3) Uani 1 1 d D
H12 H 0.5012(14) 1.5316(18) 0.9062(8) 0.044 Uiso 1 1 d D
N21 N 1.05733(9) 1.24141(14) 0.70721(5) 0.0309(2) Uani 1 1 d D
H21 H 1.0077(12) 1.222(2) 0.6769(7) 0.037 Uiso 1 1 d D
N22 N 1.07843(10) 1.20227(14) 0.58564(5) 0.0322(2) Uani 1 1 d D
H22 H 1.0862(13) 1.0991(18) 0.5768(7) 0.039 Uiso 1 1 d D
C11 C 0.57346(10) 1.63720(18) 0.80144(6) 0.0305(3) Uani 1 1 d .
H11D H 0.5628 1.5199 0.7967 0.037 Uiso 1 1 calc R
C12 C 0.55295(11) 1.71850(19) 0.74129(6) 0.0359(3) Uani 1 1 d .
H12B H 0.5689 1.8335 0.7454 0.043 Uiso 1 1 calc R
H12C H 0.6009 1.6729 0.7131 0.043 Uiso 1 1 calc R
C13 C 0.43868(11) 1.6972(2) 0.71699(6) 0.0389(3) Uani 1 1 d .
H13A H 0.4271 1.7570 0.6795 0.047 Uiso 1 1 calc R
H13B H 0.4253 1.5833 0.7083 0.047 Uiso 1 1 calc R
C14 C 0.36107(11) 1.7554(2) 0.76034(6) 0.0423(4) Uani 1 1 d .
H14A H 0.2878 1.7316 0.7445 0.051 Uiso 1 1 calc R
H14B H 0.3678 1.8722 0.7649 0.051 Uiso 1 1 calc R
C15 C 0.38162(11) 1.6761(2) 0.82069(6) 0.0395(3) Uani 1 1 d .
H15A H 0.3671 1.5607 0.8170 0.047 Uiso 1 1 calc R
H15B H 0.3330 1.7213 0.8487 0.047 Uiso 1 1 calc R
C16 C 0.49676(10) 1.70173(18) 0.84492(6) 0.0320(3) Uani 1 1 d .
H16A H 0.5085 1.8192 0.8480 0.038 Uiso 1 1 calc R
C17 C 0.76453(11) 1.5811(2) 0.79618(6) 0.0360(3) Uani 1 1 d .
H17A H 0.8347 1.6174 0.8132 0.043 Uiso 1 1 calc R
H17B H 0.7593 1.6092 0.7537 0.043 Uiso 1 1 calc R
C18 C 0.75903(10) 1.40172(19) 0.80181(6) 0.0346(3) Uani 1 1 d .
C19 C 0.71978(11) 1.3058(2) 0.75523(6) 0.0382(3) Uani 1 1 d .
H19A H 0.6989 1.3521 0.7180 0.046 Uiso 1 1 calc R
C21 C 1.16091(10) 1.19583(16) 0.68717(6) 0.0298(3) Uani 1 1 d .
H21C H 1.1669 1.0772 0.6874 0.036 Uiso 1 1 calc R
C22 C 1.25068(11) 1.2656(2) 0.72737(6) 0.0396(3) Uani 1 1 d .
H22H H 1.2452 1.2259 0.7681 0.048 Uiso 1 1 calc R
H22I H 1.2438 1.3829 0.7281 0.048 Uiso 1 1 calc R
C23 C 1.35921(12) 1.2210(2) 0.70652(7) 0.0463(4) Uani 1 1 d .
H23A H 1.4155 1.2725 0.7325 0.056 Uiso 1 1 calc R
H23B H 1.3691 1.1044 0.7095 0.056 Uiso 1 1 calc R
C24 C 1.36917(12) 1.2735(2) 0.64272(7) 0.0440(4) Uani 1 1 d .
H24A H 1.3707 1.3912 0.6409 0.053 Uiso 1 1 calc R
H24B H 1.4368 1.2333 0.6290 0.053 Uiso 1 1 calc R
C25 C 1.27724(12) 1.2118(2) 0.60180(7) 0.0399(3) Uani 1 1 d .
H25A H 1.2822 1.0946 0.5988 0.048 Uiso 1 1 calc R
H25B H 1.2826 1.2567 0.5618 0.048 Uiso 1 1 calc R
C26 C 1.16949(11) 1.25676(16) 0.62412(6) 0.0313(3) Uani 1 1 d .
H26A H 1.1661 1.3756 0.6256 0.038 Uiso 1 1 calc R
C27 C 1.02340(11) 1.15119(17) 0.75824(6) 0.0327(3) Uani 1 1 d .
H27A H 0.9532 1.1912 0.7680 0.039 Uiso 1 1 calc R
H27B H 1.0740 1.1727 0.7927 0.039 Uiso 1 1 calc R
C28 C 1.01583(10) 0.97241(17) 0.74922(6) 0.0291(3) Uani 1 1 d .
C29 C 1.08800(11) 0.86904(18) 0.77823(6) 0.0325(3) Uani 1 1 d .
H29A H 1.1415 0.9095 0.8057 0.039 Uiso 1 1 calc R
C110 C 0.71106(12) 1.1429(2) 0.76314(7) 0.0399(3) Uani 1 1 d .
H11B H 0.6846 1.0786 0.7309 0.048 Uiso 1 1 calc R
C111 C 0.74007(11) 1.0716(2) 0.81700(7) 0.0393(3) Uani 1 1 d .
H11G H 0.7338 0.9598 0.8219 0.047 Uiso 1 1 calc R
C112 C 0.77864(11) 1.1674(2) 0.86379(6) 0.0372(3) Uani 1 1 d .
C113 C 0.78850(11) 1.3306(2) 0.85580(6) 0.0354(3) Uani 1 1 d .
H11C H 0.8159 1.3947 0.8878 0.042 Uiso 1 1 calc R
C114 C 0.76534(13) 0.9631(2) 0.93644(7) 0.0450(4) Uani 1 1 d .
H11J H 0.8050 0.8747 0.9194 0.054 Uiso 1 1 calc R
H11K H 0.6899 0.9545 0.9218 0.054 Uiso 1 1 calc R
C115 C 0.77575(13) 0.9546(2) 1.00278(8) 0.0514(4) Uani 1 1 d .
H11E H 0.7610 1.0603 1.0197 0.062 Uiso 1 1 calc R
H11F H 0.7240 0.8776 1.0169 0.062 Uiso 1 1 calc R
C116 C 0.91299(18) 0.9441(4) 1.08141(9) 0.0813(9) Uani 1 1 d .
H11L H 0.9652 0.8642 1.0971 0.098 Uiso 1 1 calc R
H11M H 0.8505 0.9380 1.1053 0.098 Uiso 1 1 calc R
C117 C 0.96104(15) 1.1065(4) 1.08794(8) 0.0802(9) Uani 1 1 d .
H11P H 0.9972 1.1183 1.1279 0.096 Uiso 1 1 calc R
H11Q H 1.0142 1.1214 1.0584 0.096 Uiso 1 1 calc R
C118 C 0.91796(14) 1.3763(4) 1.06525(8) 0.0742(8) Uani 1 1 d .
H11N H 0.9701 1.3679 1.0349 0.089 Uiso 1 1 calc R
H11O H 0.9532 1.4266 1.1009 0.089 Uiso 1 1 calc R
C119 C 0.82525(13) 1.4741(3) 1.04245(7) 0.0669(6) Uani 1 1 d .
H11H H 0.8501 1.5740 1.0249 0.080 Uiso 1 1 calc R
H11I H 0.7827 1.4146 1.0114 0.080 Uiso 1 1 calc R
C120 C 0.66501(12) 1.5794(2) 1.07770(7) 0.0441(4) Uani 1 1 d .
C121 C 0.60807(13) 1.6175(2) 1.12634(6) 0.0436(4) Uani 1 1 d .
H12G H 0.6379 1.5975 1.1653 0.052 Uiso 1 1 calc R
C122 C 0.50866(12) 1.6839(2) 1.11783(6) 0.0432(4) Uani 1 1 d .
H12H H 0.4700 1.7094 1.1510 0.052 Uiso 1 1 calc R
C123 C 0.46443(12) 1.7139(2) 1.06086(6) 0.0406(4) Uani 1 1 d .
H12A H 0.3955 1.7587 1.0552 0.049 Uiso 1 1 calc R
C124 C 0.52136(11) 1.6781(2) 1.01227(6) 0.0399(4) Uani 1 1 d .
C125 C 0.62159(12) 1.6104(2) 1.02088(6) 0.0435(4) Uani 1 1 d .
H12F H 0.6605 1.5854 0.9878 0.052 Uiso 1 1 calc R
C126 C 0.47590(12) 1.7233(2) 0.95087(6) 0.0419(4) Uani 1 1 d .
H12D H 0.3984 1.7046 0.9483 0.050 Uiso 1 1 calc R
H12E H 0.4877 1.8383 0.9447 0.050 Uiso 1 1 calc R
C210 C 1.08187(11) 0.70682(18) 0.76709(6) 0.0348(3) Uani 1 1 d .
H21E H 1.1310 0.6372 0.7876 0.042 Uiso 1 1 calc R
C211 C 1.00551(11) 0.64435(17) 0.72665(6) 0.0333(3) Uani 1 1 d .
H21D H 1.0026 0.5333 0.7189 0.040 Uiso 1 1 calc R
C212 C 0.93327(10) 0.74775(16) 0.69771(6) 0.0283(3) Uani 1 1 d .
C213 C 0.93808(10) 0.90977(16) 0.70923(6) 0.0276(3) Uani 1 1 d .
H21B H 0.8877 0.9789 0.6896 0.033 Uiso 1 1 calc R
C214 C 0.86378(12) 0.54382(17) 0.63231(7) 0.0376(3) Uani 1 1 d .
H21J H 0.8505 0.4618 0.6622 0.045 Uiso 1 1 calc R
H21K H 0.9362 0.5283 0.6194 0.045 Uiso 1 1 calc R
C215 C 0.78404(13) 0.52978(18) 0.58059(7) 0.0409(3) Uani 1 1 d .
H21H H 0.7777 0.6328 0.5594 0.049 Uiso 1 1 calc R
H21I H 0.8076 0.4485 0.5528 0.049 Uiso 1 1 calc R
C216 C 0.59890(14) 0.5055(2) 0.55623(7) 0.0504(4) Uani 1 1 d .
H21N H 0.5463 0.4195 0.5599 0.060 Uiso 1 1 calc R
H21O H 0.6267 0.4972 0.5166 0.060 Uiso 1 1 calc R
C217 C 0.54608(13) 0.6629(2) 0.56198(7) 0.0495(4) Uani 1 1 d .
H21P H 0.4817 0.6682 0.5345 0.059 Uiso 1 1 calc R
H21Q H 0.5244 0.6763 0.6028 0.059 Uiso 1 1 calc R
C218 C 0.60819(12) 0.9271(2) 0.58120(7) 0.0409(3) Uani 1 1 d .
H21L H 0.6055 0.9020 0.6237 0.049 Uiso 1 1 calc R
H21M H 0.5423 0.9839 0.5677 0.049 Uiso 1 1 calc R
C219 C 0.70308(13) 1.02909(19) 0.57170(6) 0.0393(3) Uani 1 1 d .
H21F H 0.7035 1.1241 0.5975 0.047 Uiso 1 1 calc R
H21G H 0.7692 0.9684 0.5812 0.047 Uiso 1 1 calc R
C220 C 0.78228(11) 1.14575(16) 0.48899(6) 0.0313(3) Uani 1 1 d .
C221 C 0.77075(12) 1.18455(17) 0.42915(6) 0.0347(3) Uani 1 1 d .
H22E H 0.7060 1.1635 0.4066 0.042 Uiso 1 1 calc R
C222 C 0.85513(12) 1.25445(17) 0.40284(6) 0.0354(3) Uani 1 1 d .
H22G H 0.8480 1.2807 0.3620 0.043 Uiso 1 1 calc R
C223 C 0.94921(12) 1.28610(16) 0.43543(6) 0.0330(3) Uani 1 1 d .
H22F H 1.0065 1.3332 0.4169 0.040 Uiso 1 1 calc R
C224 C 0.96035(11) 1.24910(16) 0.49548(6) 0.0296(3) Uani 1 1 d .
C225 C 0.87637(11) 1.17765(16) 0.52215(6) 0.0297(3) Uani 1 1 d .
H22B H 0.8836 1.1509 0.5629 0.036 Uiso 1 1 calc R
C226 C 1.06123(12) 1.29402(17) 0.53134(6) 0.0320(3) Uani 1 1 d .
H22C H 1.1221 1.2777 0.5069 0.038 Uiso 1 1 calc R
H22D H 1.0585 1.4085 0.5414 0.038 Uiso 1 1 calc R

loop_
_atom_site_aniso_label
_atom_site_aniso_U_11
_atom_site_aniso_U_22
_atom_site_aniso_U_33
_atom_site_aniso_U_23
_atom_site_aniso_U_13
_atom_site_aniso_U_12
O11 0.0463(6) 0.0529(7) 0.0383(6) 0.0101(5) -0.0067(5) 0.0011(5)
O12 0.0521(7) 0.1010(11) 0.0372(6) 0.0134(7) 0.0065(5) 0.0404(7)
O13 0.0294(5) 0.1300(14) 0.0342(6) -0.0028(7) 0.0004(5) 0.0207(7)
O14 0.0341(6) 0.1007(10) 0.0264(5) 0.0112(6) -0.0002(4) -0.0059(6)
O21 0.0314(5) 0.0294(5) 0.0396(5) -0.0061(4) 0.0037(4) 0.0014(4)
O22 0.0507(7) 0.0590(7) 0.0436(6) 0.0076(5) 0.0013(5) -0.0250(6)
O23 0.0397(6) 0.0521(7) 0.0405(6) -0.0042(5) 0.0133(5) -0.0096(5)
O24 0.0341(5) 0.0495(6) 0.0309(5) 0.0066(4) -0.0031(4) 0.0003(5)
N11 0.0275(5) 0.0451(7) 0.0251(5) 0.0029(5) 0.0010(4) -0.0002(5)
N12 0.0342(6) 0.0533(8) 0.0230(5) 0.0036(5) 0.0040(5) 0.0025(6)
N21 0.0334(6) 0.0291(6) 0.0298(6) -0.0003(5) -0.0006(5) 0.0017(5)
N22 0.0413(6) 0.0266(6) 0.0282(6) 0.0020(5) -0.0017(5) -0.0065(5)
C11 0.0253(6) 0.0408(7) 0.0255(6) 0.0004(6) 0.0029(5) 0.0009(6)
C12 0.0323(7) 0.0519(9) 0.0235(6) 0.0022(6) 0.0036(5) 0.0017(6)
C13 0.0343(7) 0.0565(9) 0.0250(7) -0.0028(6) -0.0029(6) 0.0034(7)
C14 0.0299(7) 0.0653(10) 0.0309(7) -0.0005(7) -0.0023(6) 0.0084(7)
C15 0.0276(7) 0.0613(10) 0.0300(7) 0.0005(7) 0.0048(5) 0.0049(7)
C16 0.0298(7) 0.0435(8) 0.0227(6) 0.0010(6) 0.0028(5) 0.0026(6)
C17 0.0234(6) 0.0529(9) 0.0322(7) 0.0064(6) 0.0049(5) -0.0003(6)
C18 0.0220(6) 0.0508(9) 0.0322(7) 0.0045(6) 0.0093(5) 0.0047(6)
C19 0.0286(7) 0.0580(9) 0.0285(7) 0.0046(6) 0.0049(6) 0.0036(7)
C21 0.0335(7) 0.0265(6) 0.0296(6) 0.0016(5) 0.0027(5) -0.0016(5)
C22 0.0384(8) 0.0491(9) 0.0305(7) 0.0054(7) -0.0030(6) -0.0048(7)
C23 0.0352(8) 0.0581(10) 0.0450(9) 0.0126(8) -0.0026(7) -0.0049(7)
C24 0.0375(8) 0.0504(9) 0.0443(8) 0.0055(7) 0.0053(7) -0.0078(7)
C25 0.0412(8) 0.0439(8) 0.0353(7) 0.0002(6) 0.0083(6) -0.0098(7)
C26 0.0386(7) 0.0259(6) 0.0291(7) 0.0005(5) 0.0006(5) -0.0058(6)
C27 0.0338(7) 0.0366(7) 0.0282(7) -0.0051(6) 0.0047(5) 0.0010(6)
C28 0.0297(7) 0.0353(7) 0.0233(6) 0.0011(5) 0.0093(5) -0.0003(6)
C29 0.0283(7) 0.0434(8) 0.0261(7) 0.0042(6) 0.0035(5) -0.0011(6)
C110 0.0353(7) 0.0527(9) 0.0323(7) -0.0037(7) 0.0054(6) 0.0021(7)
C111 0.0316(7) 0.0466(8) 0.0401(8) -0.0003(7) 0.0051(6) 0.0053(7)
C112 0.0265(7) 0.0507(9) 0.0345(7) 0.0052(7) 0.0022(6) 0.0080(6)
C113 0.0238(6) 0.0501(9) 0.0324(7) 0.0019(6) 0.0031(5) 0.0042(6)
C114 0.0415(8) 0.0486(9) 0.0447(9) 0.0111(7) 0.0011(7) 0.0080(7)
C115 0.0398(9) 0.0701(12) 0.0453(9) 0.0134(8) 0.0091(7) 0.0158(8)
C116 0.0582(12) 0.152(3) 0.0343(10) 0.0217(12) 0.0064(9) 0.0534(16)
C117 0.0367(10) 0.170(3) 0.0333(9) -0.0083(13) -0.0025(7) 0.0376(14)
C118 0.0296(9) 0.156(2) 0.0376(10) 0.0249(12) 0.0079(7) -0.0022(12)
C119 0.0337(8) 0.137(2) 0.0308(8) 0.0212(11) 0.0054(7) 0.0000(11)
C120 0.0306(7) 0.0723(11) 0.0292(7) 0.0079(7) 0.0013(6) -0.0140(7)
C121 0.0439(8) 0.0654(10) 0.0210(7) 0.0037(7) -0.0006(6) -0.0206(8)
C122 0.0437(8) 0.0605(10) 0.0263(7) -0.0045(7) 0.0095(6) -0.0190(8)
C123 0.0360(7) 0.0577(10) 0.0289(7) -0.0009(7) 0.0068(6) -0.0111(7)
C124 0.0320(7) 0.0635(10) 0.0244(7) 0.0006(6) 0.0035(5) -0.0114(7)
C125 0.0339(8) 0.0733(11) 0.0239(7) 0.0047(7) 0.0059(6) -0.0107(8)
C126 0.0327(7) 0.0692(11) 0.0244(7) 0.0010(7) 0.0055(6) 0.0029(7)
C210 0.0310(7) 0.0389(8) 0.0353(7) 0.0115(6) 0.0073(6) 0.0059(6)
C211 0.0336(7) 0.0299(7) 0.0381(7) 0.0066(6) 0.0137(6) 0.0016(6)
C212 0.0257(6) 0.0305(7) 0.0297(6) 0.0011(5) 0.0085(5) -0.0010(5)
C213 0.0270(6) 0.0304(6) 0.0260(6) 0.0018(5) 0.0064(5) 0.0040(5)
C214 0.0411(8) 0.0257(7) 0.0472(8) -0.0047(6) 0.0113(7) -0.0025(6)
C215 0.0476(9) 0.0344(8) 0.0419(8) -0.0089(6) 0.0116(7) -0.0069(7)
C216 0.0542(10) 0.0557(10) 0.0409(9) -0.0030(7) 0.0007(7) -0.0287(9)
C217 0.0395(8) 0.0725(12) 0.0368(8) -0.0047(8) 0.0054(6) -0.0212(8)
C218 0.0371(8) 0.0555(10) 0.0302(7) -0.0019(7) 0.0038(6) 0.0009(7)
C219 0.0443(8) 0.0450(9) 0.0281(7) 0.0008(6) -0.0005(6) -0.0034(7)
C220 0.0362(7) 0.0282(7) 0.0295(7) -0.0002(5) 0.0014(5) 0.0067(6)
C221 0.0401(7) 0.0345(7) 0.0284(7) -0.0008(6) -0.0047(6) 0.0094(6)
C222 0.0497(8) 0.0334(7) 0.0230(6) 0.0007(5) 0.0012(6) 0.0087(7)
C223 0.0435(8) 0.0296(7) 0.0264(7) 0.0009(5) 0.0056(6) 0.0051(6)
C224 0.0399(7) 0.0232(6) 0.0257(6) -0.0027(5) 0.0021(5) 0.0037(6)
C225 0.0396(7) 0.0266(6) 0.0227(6) -0.0005(5) 0.0004(5) 0.0040(6)
C226 0.0402(7) 0.0303(7) 0.0257(6) 0.0007(5) 0.0035(6) -0.0029(6)

loop_
_atom_type_symbol
_atom_type_description
_atom_type_scat_dispersion_real
_atom_type_scat_dispersion_imag
_atom_type_scat_source
C C 0.0181 0.0091 'International Tables Vol C Tables 4.2.6.8 and 6.1.1.4'
H H 0.0000 0.0000 'International Tables Vol C Tables 4.2.6.8 and 6.1.1.4'
N N 0.0311 0.0180 'International Tables Vol C Tables 4.2.6.8 and 6.1.1.4'
O O 0.0492 0.0322 'International Tables Vol C Tables 4.2.6.8 and 6.1.1.4'

loop_
_geom_angle_atom_site_label_1
_geom_angle_atom_site_label_2
_geom_angle_atom_site_label_3
_geom_angle
C112 O11 C114 117.30(12)
C115 O12 C116 114.25(14)
C117 O13 C118 113.73(18)
C120 O14 C119 117.72(12)
C212 O21 C214 116.67(11)
C216 O22 C215 112.91(12)
C218 O23 C217 114.96(12)
C220 O24 C219 118.16(11)
C11 N11 C17 115.04(11)
C11 N11 H11 107.5(11)
C17 N11 H11 108.5(11)
C126 N12 C16 113.09(12)
C126 N12 H12 107.9(12)
C16 N12 H12 112.1(12)
C21 N21 C27 115.18(11)
C21 N21 H21 107.6(10)
C27 N21 H21 106.1(11)
C226 N22 C26 113.66(11)
C226 N22 H22 109.5(11)
C26 N22 H22 109.9(11)
N11 C11 C16 108.57(11)
N11 C11 C12 110.27(11)
C16 C11 C12 109.92(11)
N11 C11 H11D 109.4
C16 C11 H11D 109.4
C12 C11 H11D 109.4
C13 C12 C11 111.52(12)
C13 C12 H12B 109.3
C11 C12 H12B 109.3
C13 C12 H12C 109.3
C11 C12 H12C 109.3
H12B C12 H12C 108.0
C14 C13 C12 111.66(12)
C14 C13 H13A 109.3
C12 C13 H13A 109.3
C14 C13 H13B 109.3
C12 C13 H13B 109.3
H13A C13 H13B 107.9
C13 C14 C15 111.28(13)
C13 C14 H14A 109.4
C15 C14 H14A 109.4
C13 C14 H14B 109.4
C15 C14 H14B 109.4
H14A C14 H14B 108.0
C14 C15 C16 110.86(12)
C14 C15 H15A 109.5
C16 C15 H15A 109.5
C14 C15 H15B 109.5
C16 C15 H15B 109.5
H15A C15 H15B 108.1
N12 C16 C11 109.88(11)
N12 C16 C15 114.52(12)
C11 C16 C15 110.39(11)
N12 C16 H16A 107.2
C11 C16 H16A 107.2
C15 C16 H16A 107.2
N11 C17 C18 114.69(12)
N11 C17 H17A 108.6
C18 C17 H17A 108.6
N11 C17 H17B 108.6
C18 C17 H17B 108.6
H17A C17 H17B 107.6
C113 C18 C19 118.60(15)
C113 C18 C17 119.42(14)
C19 C18 C17 121.88(14)
C110 C19 C18 120.07(14)
C110 C19 H19A 120.0
C18 C19 H19A 120.0
N21 C21 C22 110.98(11)
N21 C21 C26 109.05(11)
C22 C21 C26 109.36(11)
N21 C21 H21C 109.1
C22 C21 H21C 109.1
C26 C21 H21C 109.1
C21 C22 C23 111.59(13)
C21 C22 H22H 109.3
C23 C22 H22H 109.3
C21 C22 H22I 109.3
C23 C22 H22I 109.3
H22H C22 H22I 108.0
C24 C23 C22 111.02(13)
C24 C23 H23A 109.4
C22 C23 H23A 109.4
C24 C23 H23B 109.4
C22 C23 H23B 109.4
H23A C23 H23B 108.0
C25 C24 C23 111.57(13)
C25 C24 H24A 109.3
C23 C24 H24A 109.3
C25 C24 H24B 109.3
C23 C24 H24B 109.3
H24A C24 H24B 108.0
C24 C25 C26 111.84(12)
C24 C25 H25A 109.2
C26 C25 H25A 109.2
C24 C25 H25B 109.2
C26 C25 H25B 109.2
H25A C25 H25B 107.9
N22 C26 C21 110.27(11)
N22 C26 C25 113.87(11)
C21 C26 C25 110.47(12)
N22 C26 H26A 107.3
C21 C26 H26A 107.3
C25 C26 H26A 107.3
N21 C27 C28 115.00(11)
N21 C27 H27A 108.5
C28 C27 H27A 108.5
N21 C27 H27B 108.5
C28 C27 H27B 108.5
H27A C27 H27B 107.5
C29 C28 C213 118.75(13)
C29 C28 C27 121.41(13)
C213 C28 C27 119.78(12)
C210 C29 C28 120.07(13)
C210 C29 H29A 120.0
C28 C29 H29A 120.0
C111 C110 C19 121.48(15)
C111 C110 H11B 119.3
C19 C110 H11B 119.3
C110 C111 C112 118.55(16)
C110 C111 H11G 120.7
C112 C111 H11G 120.7
O11 C112 C113 115.41(14)
O11 C112 C111 124.50(15)
C113 C112 C111 120.08(14)
C18 C113 C112 121.22(15)
C18 C113 H11C 119.4
C112 C113 H11C 119.4
O11 C114 C115 107.50(15)
O11 C114 H11J 110.2
C115 C114 H11J 110.2
O11 C114 H11K 110.2
C115 C114 H11K 110.2
H11J C114 H11K 108.5
O12 C115 C114 108.80(13)
O12 C115 H11E 109.9
C114 C115 H11E 109.9
O12 C115 H11F 109.9
C114 C115 H11F 109.9
H11E C115 H11F 108.3
O12 C116 C117 112.6(2)
O12 C116 H11L 109.1
C117 C116 H11L 109.1
O12 C116 H11M 109.1
C117 C116 H11M 109.1
H11L C116 H11M 107.8
O13 C117 C116 109.18(18)
O13 C117 H11P 109.8
C116 C117 H11P 109.8
O13 C117 H11Q 109.8
C116 C117 H11Q 109.8
H11P C117 H11Q 108.3
O13 C118 C119 107.93(16)
O13 C118 H11N 110.1
C119 C118 H11N 110.1
O13 C118 H11O 110.1
C119 C118 H11O 110.1
H11N C118 H11O 108.4
O14 C119 C118 108.64(14)
O14 C119 H11H 110.0
C118 C119 H11H 110.0
O14 C119 H11I 110.0
C118 C119 H11I 110.0
H11H C119 H11I 108.3
O14 C120 C125 124.65(15)
O14 C120 C121 115.50(13)
C125 C120 C121 119.84(15)
C122 C121 C120 119.96(14)
C122 C121 H12G 120.0
C120 C121 H12G 120.0
C121 C122 C123 120.36(14)
C121 C122 H12H 119.8
C123 C122 H12H 119.8
C124 C123 C122 119.93(15)
C124 C123 H12A 120.0
C122 C123 H12A 120.0
C125 C124 C123 119.67(13)
C125 C124 C126 120.92(13)
C123 C124 C126 119.29(14)
C120 C125 C124 120.23(14)
C120 C125 H12F 119.9
C124 C125 H12F 119.9
N12 C126 C124 113.33(13)
N12 C126 H12D 108.9
C124 C126 H12D 108.9
N12 C126 H12E 108.9
C124 C126 H12E 108.9
H12D C126 H12E 107.7
C211 C210 C29 121.30(13)
C211 C210 H21E 119.3
C29 C210 H21E 119.3
C210 C211 C212 118.59(13)
C210 C211 H21D 120.7
C212 C211 H21D 120.7
O21 C212 C213 115.70(12)
O21 C212 C211 123.92(13)
C213 C212 C211 120.38(13)
C212 C213 C28 120.88(13)
C212 C213 H21B 119.6
C28 C213 H21B 119.6
O21 C214 C215 107.78(12)
O21 C214 H21J 110.2
C215 C214 H21J 110.2
O21 C214 H21K 110.2
C215 C214 H21K 110.2
H21J C214 H21K 108.5
O22 C215 C214 109.75(13)
O22 C215 H21H 109.7
C214 C215 H21H 109.7
O22 C215 H21I 109.7
C214 C215 H21I 109.7
H21H C215 H21I 108.2
O22 C216 C217 111.16(14)
O22 C216 H21N 109.4
C217 C216 H21N 109.4
O22 C216 H21O 109.4
C217 C216 H21O 109.4
H21N C216 H21O 108.0
O23 C217 C216 109.42(13)
O23 C217 H21P 109.8
C216 C217 H21P 109.8
O23 C217 H21Q 109.8
C216 C217 H21Q 109.8
H21P C217 H21Q 108.2
O23 C218 C219 107.80(13)
O23 C218 H21L 110.1
C219 C218 H21L 110.1
O23 C218 H21M 110.1
C219 C218 H21M 110.1
H21L C218 H21M 108.5
O24 C219 C218 107.27(12)
O24 C219 H21F 110.3
C218 C219 H21F 110.3
O24 C219 H21G 110.3
C218 C219 H21G 110.3
H21F C219 H21G 108.5
O24 C220 C225 124.20(12)
O24 C220 C221 115.22(12)
C225 C220 C221 120.58(13)
C222 C221 C220 119.14(13)
C222 C221 H22E 120.4
C220 C221 H22E 120.4
C223 C222 C221 120.69(12)
C223 C222 H22G 119.7
C221 C222 H22G 119.7
C222 C223 C224 120.20(14)
C222 C223 H22F 119.9
C224 C223 H22F 119.9
C223 C224 C225 119.50(13)
C223 C224 C226 119.51(13)
C225 C224 C226 120.93(12)
C220 C225 C224 119.88(12)
C220 C225 H22B 120.1
C224 C225 H22B 120.1
N22 C226 C224 113.10(11)
N22 C226 H22C 109.0
C224 C226 H22C 109.0
N22 C226 H22D 109.0
C224 C226 H22D 109.0
H22C C226 H22D 107.8

loop_
_geom_bond_atom_site_label_1
_geom_bond_atom_site_label_2
_geom_bond_distance
O11 C112 1.3719(18)
O11 C114 1.431(2)
O12 C115 1.428(2)
O12 C116 1.430(3)
O13 C117 1.419(3)
O13 C118 1.423(3)
O14 C120 1.368(2)
O14 C119 1.435(2)
O21 C212 1.3748(16)
O21 C214 1.4357(17)
O22 C216 1.425(2)
O22 C215 1.4255(19)
O23 C218 1.404(2)
O23 C217 1.425(2)
O24 C220 1.3687(18)
O24 C219 1.4262(17)
N11 C11 1.4597(17)
N11 C17 1.4722(19)
N11 H11 0.902(14)
N12 C126 1.461(2)
N12 C16 1.4662(18)
N12 H12 0.906(15)
N21 C21 1.4677(18)
N21 C27 1.4728(18)
N21 H21 0.911(13)
N22 C226 1.4561(18)
N22 C26 1.4677(17)
N22 H22 0.897(14)
C11 C16 1.5308(18)
C11 C12 1.5311(18)
C11 H11D 1.0000
C12 C13 1.5200(19)
C12 H12B 0.9900
C12 H12C 0.9900
C13 C14 1.519(2)
C13 H13A 0.9900
C13 H13B 0.9900
C14 C15 1.528(2)
C14 H14A 0.9900
C14 H14B 0.9900
C15 C16 1.5345(19)
C15 H15A 0.9900
C15 H15B 0.9900
C16 H16A 1.0000
C17 C18 1.515(2)
C17 H17A 0.9900
C17 H17B 0.9900
C18 C113 1.389(2)
C18 C19 1.392(2)
C19 C110 1.387(2)
C19 H19A 0.9500
C21 C22 1.5220(19)
C21 C26 1.5297(18)
C21 H21C 1.0000
C22 C23 1.530(2)
C22 H22H 0.9900
C22 H22I 0.9900
C23 C24 1.526(2)
C23 H23A 0.9900
C23 H23B 0.9900
C24 C25 1.526(2)
C24 H24A 0.9900
C24 H24B 0.9900
C25 C26 1.534(2)
C25 H25A 0.9900
C25 H25B 0.9900
C26 H26A 1.0000
C27 C28 1.518(2)
C27 H27A 0.9900
C27 H27B 0.9900
C28 C29 1.391(2)
C28 C213 1.393(2)
C29 C210 1.388(2)
C29 H29A 0.9500
C110 C111 1.386(2)
C110 H11B 0.9500
C111 C112 1.392(2)
C111 H11G 0.9500
C112 C113 1.390(2)
C113 H11C 0.9500
C114 C115 1.503(2)
C114 H11J 0.9900
C114 H11K 0.9900
C115 H11E 0.9900
C115 H11F 0.9900
C116 C117 1.497(4)
C116 H11L 0.9900
C116 H11M 0.9900
C117 H11P 0.9900
C117 H11Q 0.9900
C118 C119 1.494(3)
C118 H11N 0.9900
C118 H11O 0.9900
C119 H11H 0.9900
C119 H11I 0.9900
C120 C125 1.389(2)
C120 C121 1.397(2)
C121 C122 1.377(2)
C121 H12G 0.9500
C122 C123 1.394(2)
C122 H12H 0.9500
C123 C124 1.392(2)
C123 H12A 0.9500
C124 C125 1.390(2)
C124 C126 1.516(2)
C125 H12F 0.9500
C126 H12D 0.9900
C126 H12E 0.9900
C210 C211 1.387(2)
C210 H21E 0.9500
C211 C212 1.391(2)
C211 H21D 0.9500
C212 C213 1.387(2)
C213 H21B 0.9500
C214 C215 1.496(2)
C214 H21J 0.9900
C214 H21K 0.9900
C215 H21H 0.9900
C215 H21I 0.9900
C216 C217 1.491(3)
C216 H21N 0.9900
C216 H21O 0.9900
C217 H21P 0.9900
C217 H21Q 0.9900
C218 C219 1.503(2)
C218 H21L 0.9900
C218 H21M 0.9900
C219 H21F 0.9900
C219 H21G 0.9900
C220 C225 1.3877(19)
C220 C221 1.3933(19)
C221 C222 1.389(2)
C221 H22E 0.9500
C222 C223 1.381(2)
C222 H22G 0.9500
C223 C224 1.3943(18)
C223 H22F 0.9500
C224 C225 1.395(2)
C224 C226 1.5112(19)
C225 H22B 0.9500
C226 H22C 0.9900
C226 H22D 0.9900

loop_
_geom_hbond_atom_site_label_D
_geom_hbond_atom_site_label_H
_geom_hbond_atom_site_label_A
_geom_hbond_distance_DH
_geom_hbond_distance_HA
_geom_hbond_distance_DA
_geom_hbond_angle_DHA
N11 H11 N12 0.902(14) 2.313(16) 2.7956(17) 113.4(13)
N21 H21 N22 0.911(13) 2.319(16) 2.8080(16) 113.4(12)

loop_
_geom_torsion_atom_site_label_1
_geom_torsion_atom_site_label_2
_geom_torsion_atom_site_label_3
_geom_torsion_atom_site_label_4
_geom_torsion
C17 N11 C11 C16 166.25(12)
C17 N11 C11 C12 -73.27(15)
N11 C11 C12 C13 -176.42(12)
C16 C11 C12 C13 -56.75(16)
C11 C12 C13 C14 55.30(18)
C12 C13 C14 C15 -54.39(19)
C13 C14 C15 C16 55.51(19)
C126 N12 C16 C11 162.55(12)
C126 N12 C16 C15 -72.56(17)
N11 C11 C16 N12 -54.39(15)
C12 C11 C16 N12 -175.09(12)
N11 C11 C16 C15 178.37(12)
C12 C11 C16 C15 57.67(16)
C14 C15 C16 N12 177.93(13)
C14 C15 C16 C11 -57.44(17)
C11 N11 C17 C18 -63.29(16)
N11 C17 C18 C113 -72.88(16)
N11 C17 C18 C19 103.59(15)
C113 C18 C19 C110 -0.2(2)
C17 C18 C19 C110 -176.71(13)
C27 N21 C21 C22 -77.83(14)
C27 N21 C21 C26 161.64(11)
N21 C21 C22 C23 -179.20(12)
C26 C21 C22 C23 -58.85(16)
C21 C22 C23 C24 56.41(18)
C22 C23 C24 C25 -53.0(2)
C23 C24 C25 C26 53.48(19)
C226 N22 C26 C21 160.99(12)
C226 N22 C26 C25 -74.17(15)
N21 C21 C26 N22 -53.51(15)
C22 C21 C26 N22 -175.04(12)
N21 C21 C26 C25 179.73(11)
C22 C21 C26 C25 58.21(15)
C24 C25 C26 N22 179.03(12)
C24 C25 C26 C21 -56.24(16)
C21 N21 C27 C28 -58.33(15)
N21 C27 C28 C29 109.24(14)
N21 C27 C28 C213 -67.96(16)
C213 C28 C29 C210 0.1(2)
C27 C28 C29 C210 -177.13(12)
C18 C19 C110 C111 0.4(2)
C19 C110 C111 C112 0.0(2)
C114 O11 C112 C113 158.09(13)
C114 O11 C112 C111 -21.1(2)
C110 C111 C112 O11 178.45(13)
C110 C111 C112 C113 -0.7(2)
C19 C18 C113 C112 -0.5(2)
C17 C18 C113 C112 176.12(13)
O11 C112 C113 C18 -178.29(12)
C111 C112 C113 C18 0.9(2)
C112 O11 C114 C115 -160.81(13)
C116 O12 C115 C114 159.7(2)
O11 C114 C115 O12 -82.05(18)
C115 O12 C116 C117 -88.1(2)
C118 O13 C117 C116 -160.44(16)
O12 C116 C117 O13 72.96(19)
C117 O13 C118 C119 165.69(15)
C120 O14 C119 C118 -171.05(19)
O13 C118 C119 O14 70.8(2)
C119 O14 C120 C125 3.7(3)
C119 O14 C120 C121 -177.51(18)
O14 C120 C121 C122 -178.16(15)
C125 C120 C121 C122 0.7(3)
C120 C121 C122 C123 -0.2(3)
C121 C122 C123 C124 -0.7(3)
C122 C123 C124 C125 0.9(3)
C122 C123 C124 C126 -175.20(15)
O14 C120 C125 C124 178.28(17)
C121 C120 C125 C124 -0.5(3)
C123 C124 C125 C120 -0.3(3)
C126 C124 C125 C120 175.72(17)
C16 N12 C126 C124 -167.00(13)
C125 C124 C126 N12 23.8(2)
C123 C124 C126 N12 -160.20(15)
C28 C29 C210 C211 0.9(2)
C29 C210 C211 C212 -0.9(2)
C214 O21 C212 C213 163.49(12)
C214 O21 C212 C211 -16.80(18)
C210 C211 C212 O21 -179.62(12)
C210 C211 C212 C213 0.07(19)
O21 C212 C213 C28 -179.40(11)
C211 C212 C213 C28 0.88(19)
C29 C28 C213 C212 -0.96(19)
C27 C28 C213 C212 176.31(12)
C212 O21 C214 C215 -167.78(11)
C216 O22 C215 C214 166.40(13)
O21 C214 C215 O22 -83.94(15)
C215 O22 C216 C217 -94.77(16)
C218 O23 C217 C216 -145.84(14)
O22 C216 C217 O23 67.10(17)
C217 O23 C218 C219 167.68(13)
C220 O24 C219 C218 -168.66(13)
O23 C218 C219 O24 66.24(16)
C219 O24 C220 C225 -1.33(19)
C219 O24 C220 C221 178.45(13)
O24 C220 C221 C222 -179.21(13)
C225 C220 C221 C222 0.6(2)
C220 C221 C222 C223 -0.3(2)
C221 C222 C223 C224 -0.5(2)
C222 C223 C224 C225 1.0(2)
C222 C223 C224 C226 -176.13(13)
O24 C220 C225 C224 179.74(13)
C221 C220 C225 C224 0.0(2)
C223 C224 C225 C220 -0.75(19)
C226 C224 C225 C220 176.33(12)
C26 N22 C226 C224 -173.44(11)
C223 C224 C226 N22 -159.45(12)
C225 C224 C226 N22 23.47(18)
